data_7035828
loop_
_publ_author_name
'Patel, Dipti'
'Wooles, Ashley'
'Cornish, Andrew D.'
'Steven, Lindsey'
'Davies, E. Stephen'
'Evans, David J.'
'McMaster, Jonathan'
'Lewis, William'
'Blake, Alexander J.'
'Liddle, Stephen T.'

_publ_section_title
;
 Synthesis and characterisation of halide, separated ion pair, and hydride
 cyclopentadienyl iron bis(diphenylphosphino)ethane derivatives.
;
_journal_issue 31
_journal_name_full 'Dalton transactions (Cambridge, England : 2003)'
_journal_page_first 14159
_journal_page_last 14177
_journal_paper_doi 10.1039/c5dt00704f
_journal_volume 44
_journal_year 2015
_chemical_formula_moiety 'C31 H29 Cl Fe P2'
_chemical_formula_sum 'C34 H36 Cl Fe P2'
_chemical_formula_weight 597.87
_space_group_crystal_system monoclinic
_space_group_IT_number 15
_space_group_name_Hall '-C 2yc'
_space_group_name_H-M_alt 'C 1 2/c 1'
_symmetry_space_group_name_Hall '-C 2yc'
_symmetry_space_group_name_H-M 'C 1 2/c 1'
_atom_sites_solution_hydrogens geom
_atom_sites_solution_primary direct
_atom_sites_solution_secondary difmap
_audit_creation_date 2015-05-06
_audit_creation_method
;
Olex2 1.2
(compiled 2015.01.26 svn.r3150 for OlexSys, GUI svn.r4998)
;
_audit_update_record
;
2015-05-11 deposited with the CCDC.
2015-07-07 downloaded from the CCDC.
;
_cell_angle_alpha 90
_cell_angle_beta 122.430(2)
_cell_angle_gamma 90
_cell_formula_units_Z 8
_cell_length_a 28.839(4)
_cell_length_b 8.8808(14)
_cell_length_c 26.801(4)
_cell_measurement_reflns_used 3854
_cell_measurement_temperature 90(2)
_cell_measurement_theta_max 27.220
_cell_measurement_theta_min 2.442
_cell_volume 5793.6(15)
_computing_cell_refinement 'Bruker SAINT version 6.36A (Bruker, 2002)'
_computing_data_collection 'Bruker SMART version 5.625 (Bruker, 2001)'
_computing_data_reduction 'Bruker SAINT; SHELXTL (Sheldrick, 2008)'
_computing_molecular_graphics 'Olex2 (Dolomanov et al., 2009)'
_computing_publication_material 'Olex2 (Dolomanov et al., 2009)'
_computing_structure_refinement 'ShelXL (Sheldrick, 2008)'
_computing_structure_solution 'XS (Sheldrick, 2008)'
_diffrn_ambient_temperature 90(2)
_diffrn_measured_fraction_theta_full 0.996
_diffrn_measured_fraction_theta_max 0.996
_diffrn_measurement_device_type 'Bruker SMART APEX CCD area detector'
_diffrn_measurement_method '\w and \f scans'
_diffrn_radiation_monochromator graphite
_diffrn_radiation_type MoK\a
_diffrn_radiation_wavelength 0.71073
_diffrn_reflns_av_R_equivalents 0.0501
_diffrn_reflns_av_unetI/netI 0.0579
_diffrn_reflns_laue_measured_fraction_full 0.996
_diffrn_reflns_laue_measured_fraction_max 0.996
_diffrn_reflns_limit_h_max 34
_diffrn_reflns_limit_h_min -31
_diffrn_reflns_limit_k_max 10
_diffrn_reflns_limit_k_min -10
_diffrn_reflns_limit_l_max 31
_diffrn_reflns_limit_l_min -30
_diffrn_reflns_number 14277
_diffrn_reflns_point_group_measured_fraction_full 0.996
_diffrn_reflns_point_group_measured_fraction_max 0.996
_diffrn_reflns_theta_full 24.999
_diffrn_reflns_theta_max 24.999
_diffrn_reflns_theta_min 2.441
_diffrn_source 'sealed tube'
_exptl_absorpt_coefficient_mu 0.746
_exptl_absorpt_correction_T_max 0.7456
_exptl_absorpt_correction_T_min 0.6117
_exptl_absorpt_correction_type multi-scan
_exptl_absorpt_process_details
;
SADABS-2007/2 (Bruker,2007) was used for absorption correction.
wR2(int) was 0.1029 before and 0.0581 after correction.
The Ratio of minimum to maximum transmission is 0.8204.
The \l/2 correction factor is 0.0015.
;
_exptl_crystal_colour 'clear red'
_exptl_crystal_colour_lustre clear
_exptl_crystal_colour_primary red
_exptl_crystal_density_diffrn 1.371
_exptl_crystal_description plate
_exptl_crystal_F_000 2504
_exptl_crystal_size_max 0.12
_exptl_crystal_size_mid 0.07
_exptl_crystal_size_min 0.02
_refine_diff_density_max 0.516
_refine_diff_density_min -0.374
_refine_diff_density_rms 0.085
_refine_ls_extinction_method none
_refine_ls_goodness_of_fit_ref 1.097
_refine_ls_hydrogen_treatment constr
_refine_ls_matrix_type full
_refine_ls_number_parameters 316
_refine_ls_number_reflns 5090
_refine_ls_number_restraints 0
_refine_ls_restrained_S_all 1.097
_refine_ls_R_factor_all 0.0606
_refine_ls_R_factor_gt 0.0484
_refine_ls_shift/su_max 0.000
_refine_ls_shift/su_mean 0.000
_refine_ls_structure_factor_coef Fsqd
_refine_ls_weighting_details 'w=1/[\s^2^(Fo^2^)+(0.0598P)^2^] where P=(Fo^2^+2Fc^2^)/3'
_refine_ls_weighting_scheme calc
_refine_ls_wR_factor_gt 0.1140
_refine_ls_wR_factor_ref 0.1191
_reflns_Friedel_coverage 0.000
_reflns_number_gt 4211
_reflns_number_total 5090
_reflns_threshold_expression 'I > 2\s(I)'
_cod_data_source_file c5dt00704f2.cif
_cod_data_source_block 1Cl
_cod_depositor_comments 'Adding full bibliography for 7035824--7035849.cif.'
_cod_original_cell_volume 5793.7(16)
_cod_database_code 7035828
_nottingham_internal_coll_name FEACLC
_nottingham_internal_coll_number 9545
_nottingham_internal_coll_client AC/STL
_nottingham_internal_coll_type HEMI
_nottingham_internal_coll_frame_method 'omega scans'
_nottingham_internal_coll_frame_width 0.3
_nottingham_internal_coll_user AC
_nottingham_internal_coll_location NOTTS
_nottingham_internal_process_date AC
_nottingham_internal_solution_user AC
_nottingham_internal_refinement_date 6/5/2015
_nottingham_internal_refinement_user pczwl
_nottingham_internal_validation_date 6/5/2015
_nottingham_internal_validation_user pczwl
_nottingham_internal_archive_date 6/5/2015
_shelx_shelxl_version_number 2014/7
_shelx_space_group_comment
;
The symmetry employed for this shelxl refinement is uniquely defined
by the following loop, which should always be used as a source of
symmetry information in preference to the above space-group names.
They are only intended as comments.
;
_olex2_refinement_description
;
1. Fixed Uiso
 At 1.2 times of:
  All C(H) groups, All C(H,H) groups
2.a Secondary CH2 refined with riding coordinates:
 C1(H1A,H1B), C2(H2A,H2B)
2.b Aromatic/amide H refined with riding coordinates:
 C4(H4), C5(H5), C6(H6), C7(H7), C8(H8), C10(H10), C11(H11), C12(H12),
 C13(H13), C14(H14), C16(H16), C17(H17), C18(H18), C19(H19), C20(H20), C22(H22),
  C23(H23), C24(H24), C25(H25), C26(H26), C27(H27), C28(H28), C29(H29),
 C30(H30), C31(H31)
;
_olex2_submission_special_instructions 'No special instructions were received'

loop_
_space_group_symop_operation_xyz
'x, y, z'
'-x, y, -z+1/2'
'x+1/2, y+1/2, z'
'-x+1/2, y+1/2, -z+1/2'
'-x, -y, -z'
'x, -y, z-1/2'
'-x+1/2, -y+1/2, -z'
'x+1/2, -y+1/2, z-1/2'

loop_
_atom_site_label
_atom_site_type_symbol
_atom_site_fract_x
_atom_site_fract_y
_atom_site_fract_z
_atom_site_U_iso_or_equiv
_atom_site_adp_type
_atom_site_occupancy
_atom_site_site_symmetry_order
_atom_site_calc_flag
_atom_site_refinement_flags_posn
Fe1 Fe 0.38492(2) 0.18745(5) 0.46992(2) 0.01619(14) Uani 1 1 d .
Cl2 Cl 0.45586(3) 0.20230(9) 0.45260(4) 0.0215(2) Uani 1 1 d .
P1 P 0.34857(3) 0.39106(9) 0.41624(4) 0.0168(2) Uani 1 1 d .
P2 P 0.43169(3) 0.34273(9) 0.54373(4) 0.0163(2) Uani 1 1 d .
C1 C 0.40279(12) 0.5347(4) 0.44864(14) 0.0194(7) Uani 1 1 d .
H1A H 0.4309 0.5114 0.4393 0.023 Uiso 1 1 calc R
H1B H 0.3869 0.6348 0.4319 0.023 Uiso 1 1 calc R
C2 C 0.42935(12) 0.5369(3) 0.51597(14) 0.0184(7) Uani 1 1 d .
H2A H 0.4079 0.6032 0.5260 0.022 Uiso 1 1 calc R
H2B H 0.4671 0.5778 0.5353 0.022 Uiso 1 1 calc R
C3 C 0.32301(12) 0.3842(4) 0.33686(14) 0.0194(7) Uani 1 1 d .
C4 C 0.28422(13) 0.4849(4) 0.29671(15) 0.0244(8) Uani 1 1 d .
H4 H 0.2708 0.5619 0.3103 0.029 Uiso 1 1 calc R
C5 C 0.26458(14) 0.4749(4) 0.23648(15) 0.0291(8) Uani 1 1 d .
H5 H 0.2378 0.5444 0.2094 0.035 Uiso 1 1 calc R
C6 C 0.28423(14) 0.3637(4) 0.21660(15) 0.0264(8) Uani 1 1 d .
H6 H 0.2712 0.3564 0.1757 0.032 Uiso 1 1 calc R
C7 C 0.32285(15) 0.2635(4) 0.25627(16) 0.0292(8) Uani 1 1 d .
H7 H 0.3367 0.1874 0.2427 0.035 Uiso 1 1 calc R
C8 C 0.34171(13) 0.2725(4) 0.31560(15) 0.0241(8) Uani 1 1 d .
H8 H 0.3679 0.2013 0.3423 0.029 Uiso 1 1 calc R
C9 C 0.29083(12) 0.4845(4) 0.41470(14) 0.0185(7) Uani 1 1 d .
C10 C 0.29428(13) 0.6308(4) 0.43459(14) 0.0208(7) Uani 1 1 d .
H10 H 0.3270 0.6867 0.4478 0.025 Uiso 1 1 calc R
C11 C 0.25151(14) 0.6976(4) 0.43570(15) 0.0262(8) Uani 1 1 d .
H11 H 0.2552 0.7975 0.4501 0.031 Uiso 1 1 calc R
C12 C 0.20337(15) 0.6186(4) 0.41575(17) 0.0312(9) Uani 1 1 d .
H12 H 0.1739 0.6637 0.4166 0.037 Uiso 1 1 calc R
C13 C 0.19824(14) 0.4738(4) 0.39452(18) 0.0330(9) Uani 1 1 d .
H13 H 0.1649 0.4201 0.3800 0.040 Uiso 1 1 calc R
C14 C 0.24161(14) 0.4063(4) 0.39425(16) 0.0267(8) Uani 1 1 d .
H14 H 0.2378 0.3061 0.3801 0.032 Uiso 1 1 calc R
C15 C 0.50465(12) 0.3055(4) 0.59802(14) 0.0198(7) Uani 1 1 d .
C16 C 0.52481(13) 0.1608(4) 0.60347(15) 0.0232(8) Uani 1 1 d .
H16 H 0.5022 0.0848 0.5762 0.028 Uiso 1 1 calc R
C17 C 0.57831(13) 0.1270(4) 0.64902(15) 0.0272(8) Uani 1 1 d .
H17 H 0.5920 0.0274 0.6534 0.033 Uiso 1 1 calc R
C18 C 0.61156(13) 0.2385(4) 0.68793(15) 0.0267(8) Uani 1 1 d .
H18 H 0.6480 0.2150 0.7190 0.032 Uiso 1 1 calc R
C19 C 0.59225(13) 0.3831(4) 0.68193(14) 0.0238(8) Uani 1 1 d .
H19 H 0.6154 0.4599 0.7082 0.029 Uiso 1 1 calc R
C20 C 0.53865(12) 0.4158(4) 0.63719(14) 0.0205(7) Uani 1 1 d .
H20 H 0.5250 0.5153 0.6334 0.025 Uiso 1 1 calc R
C21 C 0.40650(12) 0.3645(4) 0.59386(14) 0.0179(7) Uani 1 1 d .
C22 C 0.43585(13) 0.3135(4) 0.65177(15) 0.0277(8) Uani 1 1 d .
H22 H 0.4708 0.2678 0.6672 0.033 Uiso 1 1 calc R
C23 C 0.41465(14) 0.3285(5) 0.68755(16) 0.0344(9) Uani 1 1 d .
H23 H 0.4353 0.2933 0.7272 0.041 Uiso 1 1 calc R
C24 C 0.36379(13) 0.3944(4) 0.66583(15) 0.0268(8) Uani 1 1 d .
H24 H 0.3497 0.4059 0.6905 0.032 Uiso 1 1 calc R
C25 C 0.33370(13) 0.4434(4) 0.60763(15) 0.0231(8) Uani 1 1 d .
H25 H 0.2985 0.4873 0.5921 0.028 Uiso 1 1 calc R
C26 C 0.35491(13) 0.4284(4) 0.57185(15) 0.0227(7) Uani 1 1 d .
H26 H 0.3340 0.4620 0.5320 0.027 Uiso 1 1 calc R
C27 C 0.39734(14) -0.0429(4) 0.48906(16) 0.0247(8) Uani 1 1 d .
H27 H 0.4311 -0.0946 0.5038 0.030 Uiso 1 1 calc R
C28 C 0.35585(13) -0.0223(4) 0.42872(15) 0.0230(7) Uani 1 1 d .
H28 H 0.3567 -0.0587 0.3959 0.028 Uiso 1 1 calc R
C29 C 0.31326(13) 0.0618(4) 0.42606(15) 0.0207(7) Uani 1 1 d .
H29 H 0.2804 0.0920 0.3909 0.025 Uiso 1 1 calc R
C30 C 0.32734(13) 0.0941(4) 0.48440(15) 0.0215(7) Uani 1 1 d .
H30 H 0.3060 0.1498 0.4953 0.026 Uiso 1 1 calc R
C31 C 0.37957(13) 0.0271(4) 0.52345(15) 0.0239(8) Uani 1 1 d .
H31 H 0.3991 0.0290 0.5654 0.029 Uiso 1 1 calc R

loop_
_atom_site_aniso_label
_atom_site_aniso_U_11
_atom_site_aniso_U_22
_atom_site_aniso_U_33
_atom_site_aniso_U_23
_atom_site_aniso_U_13
_atom_site_aniso_U_12
Fe1 0.0156(2) 0.0176(3) 0.0171(3) -0.00004(19) 0.0099(2) -0.00118(18)
Cl2 0.0196(4) 0.0247(4) 0.0248(4) -0.0022(3) 0.0151(4) -0.0013(3)
P1 0.0165(4) 0.0200(5) 0.0147(4) -0.0006(3) 0.0088(3) -0.0017(3)
P2 0.0150(4) 0.0193(4) 0.0163(4) 0.0003(3) 0.0095(4) -0.0003(3)
C1 0.0186(16) 0.0195(17) 0.0203(17) 0.0010(14) 0.0105(14) -0.0008(13)
C2 0.0175(16) 0.0183(17) 0.0214(17) 0.0007(14) 0.0118(14) -0.0011(13)
C3 0.0185(16) 0.0216(18) 0.0186(17) -0.0009(14) 0.0102(14) -0.0054(13)
C4 0.0194(17) 0.036(2) 0.0196(18) 0.0010(16) 0.0119(15) 0.0042(15)
C5 0.0244(19) 0.042(2) 0.0196(18) 0.0051(16) 0.0108(16) 0.0035(16)
C6 0.0303(19) 0.032(2) 0.0169(17) -0.0040(15) 0.0126(16) -0.0079(16)
C7 0.044(2) 0.0219(19) 0.028(2) -0.0032(16) 0.0235(18) -0.0015(16)
C8 0.0301(19) 0.0215(18) 0.0218(18) 0.0001(15) 0.0147(16) -0.0014(14)
C9 0.0209(17) 0.0211(17) 0.0176(17) 0.0015(14) 0.0130(14) 0.0027(13)
C10 0.0225(17) 0.0198(17) 0.0212(17) 0.0015(14) 0.0125(15) -0.0015(14)
C11 0.034(2) 0.0234(19) 0.0267(19) 0.0039(15) 0.0199(17) 0.0053(15)
C12 0.033(2) 0.030(2) 0.044(2) 0.0081(18) 0.0289(19) 0.0108(16)
C13 0.0218(19) 0.035(2) 0.048(2) -0.0024(19) 0.0229(18) -0.0027(16)
C14 0.0291(19) 0.0231(19) 0.034(2) -0.0040(16) 0.0212(17) -0.0033(15)
C15 0.0136(16) 0.031(2) 0.0179(17) 0.0007(14) 0.0106(14) -0.0014(13)
C16 0.0226(18) 0.0259(19) 0.0226(18) -0.0025(15) 0.0132(15) 0.0000(14)
C17 0.0261(19) 0.029(2) 0.0276(19) 0.0020(16) 0.0153(16) 0.0099(15)
C18 0.0138(17) 0.047(2) 0.0165(18) 0.0028(16) 0.0064(15) 0.0023(15)
C19 0.0198(17) 0.037(2) 0.0167(17) -0.0042(15) 0.0111(14) -0.0072(15)
C20 0.0225(17) 0.0254(18) 0.0199(17) 0.0019(14) 0.0156(15) -0.0030(14)
C21 0.0163(16) 0.0205(17) 0.0198(17) -0.0021(14) 0.0117(14) -0.0020(13)
C22 0.0175(18) 0.046(2) 0.0207(18) 0.0020(16) 0.0109(15) 0.0048(15)
C23 0.0217(19) 0.063(3) 0.0181(18) 0.0038(18) 0.0108(16) 0.0001(17)
C24 0.0245(19) 0.040(2) 0.0220(19) -0.0048(16) 0.0167(16) -0.0037(15)
C25 0.0235(18) 0.0234(18) 0.031(2) 0.0007(15) 0.0201(16) 0.0016(14)
C26 0.0263(18) 0.0225(18) 0.0221(18) 0.0059(14) 0.0148(15) 0.0013(14)
C27 0.0249(18) 0.0145(17) 0.031(2) 0.0025(15) 0.0129(16) -0.0018(13)
C28 0.0282(19) 0.0188(17) 0.0279(19) -0.0031(15) 0.0189(16) -0.0044(14)
C29 0.0197(17) 0.0186(17) 0.0237(18) 0.0008(14) 0.0116(15) -0.0040(13)
C30 0.0222(18) 0.0219(18) 0.0261(18) -0.0017(15) 0.0166(15) -0.0064(14)
C31 0.0310(19) 0.0217(18) 0.0189(18) 0.0052(14) 0.0132(16) -0.0054(14)

loop_
_atom_type_symbol
_atom_type_description
_atom_type_scat_dispersion_real
_atom_type_scat_dispersion_imag
_atom_type_scat_source
C C 0.0033 0.0016 'International Tables Vol C Tables 4.2.6.8 and 6.1.1.4'
H H 0.0000 0.0000 'International Tables Vol C Tables 4.2.6.8 and 6.1.1.4'
Cl Cl 0.1484 0.1585 'International Tables Vol C Tables 4.2.6.8 and 6.1.1.4'
Fe Fe 0.3463 0.8444 'International Tables Vol C Tables 4.2.6.8 and 6.1.1.4'
P P 0.1023 0.0942 'International Tables Vol C Tables 4.2.6.8 and 6.1.1.4'

loop_
_geom_angle_atom_site_label_1
_geom_angle_atom_site_label_2
_geom_angle_atom_site_label_3
_geom_angle
P1 Fe1 Cl2 89.12(3)
P2 Fe1 Cl2 87.89(3)
P2 Fe1 P1 85.38(4)
C27 Fe1 Cl2 92.93(10)
C27 Fe1 P1 157.59(10)
C27 Fe1 P2 116.98(10)
C27 Fe1 C28 39.51(13)
C28 Fe1 Cl2 95.23(9)
C28 Fe1 P1 118.09(10)
C28 Fe1 P2 156.31(10)
C29 Fe1 Cl2 129.22(9)
C29 Fe1 P1 95.24(9)
C29 Fe1 P2 142.87(9)
C29 Fe1 C27 66.42(13)
C29 Fe1 C28 39.41(12)
C29 Fe1 C31 66.61(13)
C30 Fe1 Cl2 159.64(10)
C30 Fe1 P1 107.66(10)
C30 Fe1 P2 104.51(10)
C30 Fe1 C27 67.15(13)
C30 Fe1 C28 66.96(13)
C30 Fe1 C29 40.04(12)
C30 Fe1 C31 40.07(12)
C31 Fe1 Cl2 124.91(10)
C31 Fe1 P1 145.86(10)
C31 Fe1 P2 92.60(10)
C31 Fe1 C27 39.63(13)
C31 Fe1 C28 66.40(13)
C1 P1 Fe1 106.02(11)
C1 P1 C3 106.33(14)
C1 P1 C9 103.19(15)
C3 P1 Fe1 118.97(11)
C9 P1 Fe1 119.62(11)
C9 P1 C3 101.08(14)
C2 P2 Fe1 110.46(11)
C15 P2 Fe1 119.51(11)
C15 P2 C2 105.28(14)
C15 P2 C21 99.96(14)
C21 P2 Fe1 115.59(10)
C21 P2 C2 104.43(14)
P1 C1 H1A 109.9
P1 C1 H1B 109.9
H1A C1 H1B 108.3
C2 C1 P1 109.0(2)
C2 C1 H1A 109.9
C2 C1 H1B 109.9
P2 C2 H2A 109.6
P2 C2 H2B 109.6
C1 C2 P2 110.2(2)
C1 C2 H2A 109.6
C1 C2 H2B 109.6
H2A C2 H2B 108.1
C4 C3 P1 122.2(2)
C4 C3 C8 118.2(3)
C8 C3 P1 119.7(2)
C3 C4 H4 119.5
C3 C4 C5 121.0(3)
C5 C4 H4 119.5
C4 C5 H5 120.2
C6 C5 C4 119.7(3)
C6 C5 H5 120.2
C5 C6 H6 120.2
C7 C6 C5 119.6(3)
C7 C6 H6 120.2
C6 C7 H7 119.7
C6 C7 C8 120.6(3)
C8 C7 H7 119.7
C3 C8 H8 119.5
C7 C8 C3 121.0(3)
C7 C8 H8 119.5
C10 C9 P1 122.4(2)
C10 C9 C14 117.6(3)
C14 C9 P1 120.0(2)
C9 C10 H10 119.0
C11 C10 C9 122.0(3)
C11 C10 H10 119.0
C10 C11 H11 120.1
C12 C11 C10 119.7(3)
C12 C11 H11 120.1
C11 C12 H12 120.2
C13 C12 C11 119.7(3)
C13 C12 H12 120.2
C12 C13 H13 119.8
C12 C13 C14 120.4(3)
C14 C13 H13 119.8
C9 C14 H14 119.7
C13 C14 C9 120.6(3)
C13 C14 H14 119.7
C16 C15 P2 119.2(2)
C20 C15 P2 121.2(2)
C20 C15 C16 119.3(3)
C15 C16 H16 120.1
C15 C16 C17 119.8(3)
C17 C16 H16 120.1
C16 C17 H17 120.0
C18 C17 C16 120.0(3)
C18 C17 H17 120.0
C17 C18 H18 119.8
C19 C18 C17 120.5(3)
C19 C18 H18 119.8
C18 C19 H19 120.3
C18 C19 C20 119.4(3)
C20 C19 H19 120.3
C15 C20 C19 121.0(3)
C15 C20 H20 119.5
C19 C20 H20 119.5
C22 C21 P2 122.5(2)
C22 C21 C26 118.6(3)
C26 C21 P2 118.8(2)
C21 C22 H22 119.7
C21 C22 C23 120.6(3)
C23 C22 H22 119.7
C22 C23 H23 119.7
C24 C23 C22 120.6(3)
C24 C23 H23 119.7
C23 C24 H24 120.4
C23 C24 C25 119.2(3)
C25 C24 H24 120.4
C24 C25 H25 119.9
C24 C25 C26 120.2(3)
C26 C25 H25 119.9
C21 C26 H26 119.6
C25 C26 C21 120.7(3)
C25 C26 H26 119.6
Fe1 C27 H27 125.2
C28 C27 Fe1 70.41(19)
C28 C27 H27 126.0
C28 C27 C31 107.9(3)
C31 C27 Fe1 69.90(19)
C31 C27 H27 126.0
Fe1 C28 H28 126.1
C27 C28 Fe1 70.08(19)
C27 C28 H28 126.1
C29 C28 Fe1 69.34(19)
C29 C28 C27 107.9(3)
C29 C28 H28 126.1
Fe1 C29 H29 124.9
C28 C29 Fe1 71.25(18)
C28 C29 H29 125.5
C28 C29 C30 109.0(3)
C30 C29 Fe1 69.92(17)
C30 C29 H29 125.5
Fe1 C30 H30 124.5
C29 C30 Fe1 70.04(18)
C29 C30 H30 126.6
C29 C30 C31 106.9(3)
C31 C30 Fe1 70.52(18)
C31 C30 H30 126.6
Fe1 C31 H31 125.9
C27 C31 Fe1 70.47(19)
C27 C31 C30 108.3(3)
C27 C31 H31 125.8
C30 C31 Fe1 69.41(18)
C30 C31 H31 125.8

loop_
_geom_bond_atom_site_label_1
_geom_bond_atom_site_label_2
_geom_bond_distance
Fe1 Cl2 2.3314(9)
Fe1 P1 2.1957(10)
Fe1 P2 2.1847(10)
Fe1 C27 2.093(3)
Fe1 C28 2.097(3)
Fe1 C29 2.072(3)
Fe1 C30 2.070(3)
Fe1 C31 2.085(3)
P1 C1 1.836(3)
P1 C3 1.842(3)
P1 C9 1.841(3)
P2 C2 1.865(3)
P2 C15 1.836(3)
P2 C21 1.848(3)
C1 H1A 0.9900
C1 H1B 0.9900
C1 C2 1.536(4)
C2 H2A 0.9900
C2 H2B 0.9900
C3 C4 1.385(5)
C3 C8 1.389(5)
C4 H4 0.9500
C4 C5 1.398(5)
C5 H5 0.9500
C5 C6 1.380(5)
C6 H6 0.9500
C6 C7 1.376(5)
C7 H7 0.9500
C7 C8 1.380(5)
C8 H8 0.9500
C9 C10 1.387(4)
C9 C14 1.401(4)
C10 H10 0.9500
C10 C11 1.384(4)
C11 H11 0.9500
C11 C12 1.382(5)
C12 H12 0.9500
C12 C13 1.382(5)
C13 H13 0.9500
C13 C14 1.391(5)
C14 H14 0.9500
C15 C16 1.386(4)
C15 C20 1.385(4)
C16 H16 0.9500
C16 C17 1.393(5)
C17 H17 0.9500
C17 C18 1.384(5)
C18 H18 0.9500
C18 C19 1.374(5)
C19 H19 0.9500
C19 C20 1.387(4)
C20 H20 0.9500
C21 C22 1.386(5)
C21 C26 1.394(4)
C22 H22 0.9500
C22 C23 1.393(5)
C23 H23 0.9500
C23 C24 1.384(5)
C24 H24 0.9500
C24 C25 1.387(5)
C25 H25 0.9500
C25 C26 1.393(4)
C26 H26 0.9500
C27 H27 0.9500
C27 C28 1.416(5)
C27 C31 1.416(5)
C28 H28 0.9500
C28 C29 1.406(4)
C29 H29 0.9500
C29 C30 1.418(5)
C30 H30 0.9500
C30 C31 1.424(5)
C31 H31 0.9500

loop_
_geom_torsion_atom_site_label_1
_geom_torsion_atom_site_label_2
_geom_torsion_atom_site_label_3
_geom_torsion_atom_site_label_4
_geom_torsion
Fe1 P1 C1 C2 -47.7(2)
Fe1 P1 C3 C4 157.9(2)
Fe1 P1 C3 C8 -20.3(3)
Fe1 P1 C9 C10 117.9(3)
Fe1 P1 C9 C14 -60.4(3)
Fe1 P2 C2 C1 -8.7(2)
Fe1 P2 C15 C16 -20.7(3)
Fe1 P2 C15 C20 165.2(2)
Fe1 P2 C21 C22 112.0(3)
Fe1 P2 C21 C26 -64.9(3)
Fe1 C27 C28 C29 -59.3(2)
Fe1 C27 C31 C30 59.3(2)
Fe1 C28 C29 C30 -60.0(2)
Fe1 C29 C30 C31 -61.2(2)
Fe1 C30 C31 C27 -60.0(2)
P1 C1 C2 P2 35.0(3)
P1 C3 C4 C5 -178.5(3)
P1 C3 C8 C7 179.3(3)
P1 C9 C10 C11 -177.1(3)
P1 C9 C14 C13 178.0(3)
P2 C15 C16 C17 -172.4(3)
P2 C15 C20 C19 173.5(2)
P2 C21 C22 C23 -178.2(3)
P2 C21 C26 C25 178.3(3)
C1 P1 C3 C4 -82.7(3)
C1 P1 C3 C8 99.1(3)
C1 P1 C9 C10 0.6(3)
C1 P1 C9 C14 -177.8(3)
C2 P2 C15 C16 -145.6(3)
C2 P2 C15 C20 40.4(3)
C2 P2 C21 C22 -126.4(3)
C2 P2 C21 C26 56.6(3)
C3 P1 C1 C2 -175.3(2)
C3 P1 C9 C10 -109.3(3)
C3 P1 C9 C14 72.3(3)
C3 C4 C5 C6 -0.3(5)
C4 C3 C8 C7 1.0(5)
C4 C5 C6 C7 0.2(5)
C5 C6 C7 C8 0.6(5)
C6 C7 C8 C3 -1.2(5)
C8 C3 C4 C5 -0.3(5)
C9 P1 C1 C2 78.8(2)
C9 P1 C3 C4 24.7(3)
C9 P1 C3 C8 -153.5(3)
C9 C10 C11 C12 -1.0(5)
C10 C9 C14 C13 -0.4(5)
C10 C11 C12 C13 -0.4(5)
C11 C12 C13 C14 1.3(6)
C12 C13 C14 C9 -0.9(6)
C14 C9 C10 C11 1.4(5)
C15 P2 C2 C1 121.7(2)
C15 P2 C21 C22 -17.7(3)
C15 P2 C21 C26 165.4(3)
C15 C16 C17 C18 -1.4(5)
C16 C15 C20 C19 -0.5(5)
C16 C17 C18 C19 -0.2(5)
C17 C18 C19 C20 1.3(5)
C18 C19 C20 C15 -1.0(5)
C20 C15 C16 C17 1.7(5)
C21 P2 C2 C1 -133.5(2)
C21 P2 C15 C16 106.4(3)
C21 P2 C15 C20 -67.7(3)
C21 C22 C23 C24 0.2(6)
C22 C21 C26 C25 1.3(5)
C22 C23 C24 C25 1.0(6)
C23 C24 C25 C26 -1.0(5)
C24 C25 C26 C21 -0.1(5)
C26 C21 C22 C23 -1.3(5)
C27 C28 C29 Fe1 59.7(2)
C27 C28 C29 C30 -0.3(4)
C28 C27 C31 Fe1 -60.4(2)
C28 C27 C31 C30 -1.1(4)
C28 C29 C30 Fe1 60.8(2)
C28 C29 C30 C31 -0.4(4)
C29 C30 C31 Fe1 60.9(2)
C29 C30 C31 C27 1.0(4)
C31 C27 C28 Fe1 60.1(2)
C31 C27 C28 C29 0.9(4)

loop_
_platon_squeeze_void_nr
_platon_squeeze_void_average_x
_platon_squeeze_void_average_y
_platon_squeeze_void_average_z
_platon_squeeze_void_volume
_platon_squeeze_void_count_electrons
_platon_squeeze_void_content
1 0.500 0.184 0.250 231 38 'C6 H14'
2 1.000 0.684 0.250 231 38 'C6 H14'
3 0.500 0.816 0.750 231 38 'C6 H14'
4 1.000 0.316 0.750 231 38 'C6 H14'
